data_2009700
loop_
_publ_author_name
'Feeder, N.'
'Jones, W.'

_publ_section_title
;
 3-(Benzoylamino)propanoic acid and 6-[(4-nitrobenzoyl)amino]hexanoic
 acid
;
_journal_issue 5
_journal_name_full 'Acta Crystallographica Section C'
_journal_page_first 813
_journal_page_last 816
_journal_paper_doi 10.1107/S010827019301087X
_journal_volume 50
_journal_year 1994
_chemical_formula_sum 'C13 H16 N2 O5'
_chemical_formula_weight 280.13
_space_group_IT_number 14
_space_group_name_Hall '-P 2yn'
_space_group_name_H-M_alt 'P 1 21/n 1'
_symmetry_cell_setting monoclinic
_symmetry_space_group_name_Hall '-P 2yn'
_symmetry_space_group_name_H-M 'P 1 21/n 1'
_atom_type_scat_source IntTabIV
_cell_angle_alpha 90.0
_cell_angle_beta 90.34(3)
_cell_angle_gamma 90.0
_cell_formula_units_Z 4
_cell_length_a 5.768(2)
_cell_length_b 13.885(4)
_cell_length_c 17.136(6)
_cell_measurement_reflns_used 25
_cell_measurement_temperature 295
_cell_measurement_theta_max 12
_cell_measurement_theta_min 8
_cell_volume 1372.4(8)
_diffrn_measurement_device 'Enraf-Nonius CAD-4 four circle'
_diffrn_measurement_method \w/2\q
_diffrn_radiation_type ' MoK\a'
_diffrn_radiation_wavelength 0.71069
_diffrn_reflns_av_R_equivalents 0.0368
_diffrn_reflns_limit_h_max 6
_diffrn_reflns_limit_h_min -6
_diffrn_reflns_limit_k_max 16
_diffrn_reflns_limit_k_min 0
_diffrn_reflns_limit_l_max 20
_diffrn_reflns_limit_l_min 0
_diffrn_reflns_number 2605
_diffrn_reflns_theta_max 25
_diffrn_standards_interval_time 60
_diffrn_standards_number 2
_exptl_absorpt_coefficient_mu 0.10
_exptl_absorpt_correction_type none
_exptl_crystal_colour 'white, transparent'
_exptl_crystal_density_diffrn 1.37
_exptl_crystal_description needle-like
_exptl_crystal_F_000 592
_exptl_crystal_size_max 0.4
_exptl_crystal_size_mid 0.1
_exptl_crystal_size_min 0.1
_refine_diff_density_max 0.33
_refine_diff_density_min -0.31
_refine_ls_extinction_method none
_refine_ls_goodness_of_fit_obs 1.262
_refine_ls_hydrogen_treatment 'see text'
_refine_ls_number_parameters 188
_refine_ls_number_reflns 1104
_refine_ls_R_factor_obs 0.083
_refine_ls_shift/esd_max 0.084
_refine_ls_structure_factor_coef F
_refine_ls_weighting_scheme unit
_refine_ls_wR_factor_obs 0.083
_reflns_number_observed 1104
_reflns_number_total 2407
_reflns_observed_criterion F>3\sF
_cod_data_source_file hu1017.cif
_cod_data_source_block hu1017_stucture_2_of_2
_cod_original_cell_volume 1372
_cod_original_sg_symbol_H-M 'P 21/n'
_cod_database_code 2009700

loop_
_space_group_symop_id
_space_group_symop_operation_xyz
1 x,y,z
2 -x+1/2,y+1/2,-z+1/2
3 -x,-y,-z
4 x+1/2,-y+1/2,z+1/2

loop_
_atom_site_label
_atom_site_fract_x
_atom_site_fract_y
_atom_site_fract_z
_atom_site_U_iso_or_equiv
N(1) -.4096(14) .2000(6) .5848(4) .050
N(2) .2342(15) .4662(6) .3654(5) .051
O(7) -.1416(12) .2561(6) .6697(3) .060
O(21) .1398(14) .4749(6) .3018(4) .084
O(22) .4194(13) .5018(6) .3810(4) .073
O(131) -1.3496(12) -.1742(6) .5693(3) .065
O(132) -1.4112(12) -.2470(6) .6801(3) .065
C(1) -.2100(16) .3152(7) .4634(5) .043
C(2) -.0969(17) .3672(7) .4061(5) .050
C(3) .1144(17) .4101(7) .4259(5) .044
C(4) .2138(17) .4033(7) .4982(5) .048
C(5) .0982(16) .3521(7) .5549(5) .043
C(6) -.1132(16) .3058(7) .5381(5) .040
C(7) -.2272(16) .2527(7) .6024(5) .039
C(8) -.5332(18) .1434(8) .6434(6) .059
C(9) -.6898(17) .0706(7) .6054(5) .052
C(10) -.8134(17) .0070(8) .6614(5) .051
C(11) -.9871(18) -.0604(7) .6208(5) .055
C(12) -1.1087(17) -.1306(7) .6765(5) .046
C(13) -1.2998(17) -.1834(7) .6363(5) .044
H(1) -.3745(16) .2815(7) .4503(5) ?
H(1N) -.4703(14) .1984(6) .5250(4) ?
H(4) .3784(17) .4372(7) .5107(5) ?
H(111) -1.1177(18) -.0168(7) .5923(5) ?
H(112) -.8953(18) -.1019(7) .5775(5) ?
H(2) -.1697(17) .3744(7) .3482(5) ?
H(5) .1711(16) .3474(7) .6130(5) ?
H(81) -.4085(18) .1062(8) .6798(6) ?
H(82) -.6359(18) .1912(8) .6789(6) ?
H(121) -1.1797(17) -.0904(7) .7248(5) ?
H(122) -.9834(17) -.1819(7) .6982(5) ?
H(101) -.6870(17) -.0362(8) .6922(5) ?
H(102) -.9059(17) .0515(8) .7025(5) ?
H(91) -.5865(17) .0260(7) .5675(5) ?
H(92) -.8178(17) .1089(7) .5711(5) ?

loop_
_geom_angle_atom_site_label_1
_geom_angle_atom_site_label_2
_geom_angle_atom_site_label_3
_geom_angle
_geom_angle_publ_flag
C(8) N(1) C(7) 122.2(9) yes
C(7) C(6) C(1) 123.3(10) yes
C(6) C(1) C(2) 120.6(10) yes
C(5) C(6) C(7) 117.6(9) yes
C(3) C(2) C(1) 117.7(9) yes
C(2) C(3) C(4) 123.5(10) yes
C(3) C(4) C(5) 118.2(10) yes
C(6) C(5) C(4) 120.9(9) yes
C(5) C(6) C(1) 119.0(9) yes
O(7) C(7) C(6) 120.3(10) yes
N(1) C(7) C(6) 117.7(9) yes
N(1) C(7) O(7) 122.0(10) yes
C(9) C(8) N(1) 110.9(9) yes
C(10) C(9) C(8) 114.0(9) yes
C(9) C(10) C(11) 112.5(9) yes
C(10) C(11) C(12) 113.8(9) yes
C(11) C(12) C(13) 111.4(8) yes
O(131) C(13) O(132) 120.2(10) yes
C(12) C(13) O(132) 115.2(9) yes
C(12) C(13) O(131) 124.5(10) yes
C(4) C(3) N(2) 118.6(10) yes
C(2) C(3) N(2) 117.8(9) yes
O(21) N(2) C(3) 118.2(9) yes
O(22) N(2) C(3) 118.6(9) yes
O(22) N(2) O(21) 123.2(10) yes

loop_
_geom_bond_atom_site_label_1
_geom_bond_atom_site_label_2
_geom_bond_distance
_geom_bond_publ_flag
C(1) C(2) 1.385(14) yes
C(2) C(3) 1.396(14) yes
C(3) C(4) 1.366(14) yes
C(4) C(5) 1.379(14) yes
C(5) C(6) 1.407(14) yes
C(6) C(1) 1.399(13) yes
C(7) C(6) 1.482(14) yes
C(7) N(1) 1.315(13) yes
C(7) O(7) 1.244(11) yes
C(8) N(1) 1.465(13) yes
C(8) C(9) 1.501(14) yes
C(9) C(10) 1.490(14) yes
C(10) C(11) 1.535(14) yes
C(11) C(12) 1.537(14) yes
C(12) C(13) 1.490(14) yes
C(13) O(131) 1.189(12) yes
C(13) O(132) 1.327(13) yes
N(2) C(3) 1.473(13) yes
N(2) O(21) 1.221(11) yes
N(2) O(22) 1.206(12) yes
H(1) C(1) 1.080 no
H(4) C(4) 1.080 no
H(112) C(11) 1.080 no
H(5) C(5) 1.080 no
H(82) C(8) 1.080 no
H(122) C(12) 1.080 no
H(102) C(10) 1.080 no
H(92) C(9) 1.080 no
H(1N) N(1) 1.080 no
H(111) C(11) 1.080 no
H(2) C(2) 1.080 no
H(81) C(8) 1.080 no
H(121) C(12) 1.080 no
H(101) C(10) 1.080 no
H(91) C(9) 1.080 no
